data_4129336
loop_
_publ_author_name
'Noda, Hidetoshi'
'Bode, Jeffrey W.'

_publ_section_title
;
 Synthesis of chemically and configurationally stable monofluoro
 acylboronates: effect of ligand structure on their formation, properties,
 and reactivities.
;
_journal_issue 11
_journal_name_full 'Journal of the American Chemical Society'
_journal_page_first 3958
_journal_page_last 3966
_journal_paper_doi 10.1021/jacs.5b00822
_journal_volume 137
_journal_year 2015
_chemical_formula_moiety 'C15 H14 B F N2 O3'
_chemical_formula_sum 'C15 H14 B F N2 O3'
_chemical_formula_weight 300.09
_space_group_crystal_system triclinic
_space_group_IT_number 2
_space_group_name_Hall '-P 1'
_space_group_name_H-M_alt 'P -1'
_atom_sites_solution_hydrogens geom
_atom_sites_solution_primary direct
_audit_creation_date 2014-07-31
_audit_creation_method
;
Olex2 1.2
(compiled 2014.07.22 svn.r2960 for OlexSys, GUI svn.r4862)
;
_cell_angle_alpha 76.366(5)
_cell_angle_beta 86.963(4)
_cell_angle_gamma 76.196(4)
_cell_formula_units_Z 2
_cell_length_a 7.7516(6)
_cell_length_b 9.2538(8)
_cell_length_c 10.3760(9)
_cell_measurement_reflns_used 6563
_cell_measurement_temperature 100.0(2)
_cell_measurement_theta_max 26.31
_cell_measurement_theta_min 2.33
_cell_volume 702.42(10)
_computing_cell_refinement 'Bruker SAINT'
_computing_data_collection 'Bruker APEX2'
_computing_data_reduction 'Bruker SAINT'
_computing_molecular_graphics 'Olex2 (Dolomanov et al., 2009)'
_computing_publication_material 'Olex2 (Dolomanov et al., 2009)'
_computing_structure_refinement 'XL (Sheldrick, 2008)'
_computing_structure_solution 'XS (Sheldrick, 2008)'
_diffrn_ambient_temperature 100.0(2)
_diffrn_detector 'Bruker APEX2 area detector'
_diffrn_detector_area_resol_mean 8.33
_diffrn_detector_type 'CCD area detector'
_diffrn_measured_fraction_theta_full 1.000
_diffrn_measured_fraction_theta_max 0.995
_diffrn_measurement_device 'kappa-stage diffractometer'
_diffrn_measurement_device_type 'Bruker/Nonius Kappa Apex2'
_diffrn_measurement_method '\w and \f scans'
_diffrn_radiation_monochromator graphite
_diffrn_radiation_probe x-ray
_diffrn_radiation_type MoK\a
_diffrn_radiation_wavelength 0.71073
_diffrn_reflns_av_unetI/netI 0.0376
_diffrn_reflns_Laue_measured_fraction_full 1.000
_diffrn_reflns_Laue_measured_fraction_max 0.995
_diffrn_reflns_limit_h_max 10
_diffrn_reflns_limit_h_min -9
_diffrn_reflns_limit_k_max 12
_diffrn_reflns_limit_k_min -11
_diffrn_reflns_limit_l_max 13
_diffrn_reflns_limit_l_min 0
_diffrn_reflns_number 3235
_diffrn_reflns_point_group_measured_fraction_full 1.000
_diffrn_reflns_point_group_measured_fraction_max 0.995
_diffrn_reflns_theta_full 25.242
_diffrn_reflns_theta_max 27.604
_diffrn_reflns_theta_min 2.329
_diffrn_source 'sealed tube'
_diffrn_standards_number 0
_exptl_absorpt_coefficient_mu 0.107
_exptl_absorpt_correction_T_max 0.8621
_exptl_absorpt_correction_T_min 0.8083
_exptl_absorpt_correction_type multi-scan
_exptl_absorpt_process_details
;
 TWINABS-2012/1 (Bruker,2012) was used for absorption correction.
 
For component 1:
 wR2(int) was 0.0636 before and 0.0547 after correction.
 The Ratio of minimum to maximum transmission not present.
 The \l/2 correction factor is Not present
 
For component 2:
 wR2(int) was 0.0964 before and 0.0609 after correction.
 The Ratio of minimum to maximum transmission is 0.94.
 The \l/2 correction factor is Not present

Final HKLF 4 output contains 42082 reflections, Rint = 0.0522
 (18272 with I > 3sig(I), Rint = 0.0411)
;
_exptl_crystal_colour 'clear light yellow'
_exptl_crystal_colour_lustre clear
_exptl_crystal_colour_modifier light
_exptl_crystal_colour_primary yellow
_exptl_crystal_density_diffrn 1.419
_exptl_crystal_description plate
_exptl_crystal_F_000 312
_exptl_crystal_size_max 0.3
_exptl_crystal_size_mid 0.12
_exptl_crystal_size_min 0.08
_refine_diff_density_max 0.351
_refine_diff_density_min -0.261
_refine_diff_density_rms 0.052
_refine_ls_extinction_method none
_refine_ls_goodness_of_fit_ref 1.076
_refine_ls_hydrogen_treatment constr
_refine_ls_matrix_type full
_refine_ls_number_parameters 202
_refine_ls_number_reflns 3235
_refine_ls_number_restraints 0
_refine_ls_restrained_S_all 1.076
_refine_ls_R_factor_all 0.0565
_refine_ls_R_factor_gt 0.0429
_refine_ls_shift/su_max 0.000
_refine_ls_shift/su_mean 0.000
_refine_ls_structure_factor_coef Fsqd
_refine_ls_weighting_details 'w=1/[\s^2^(Fo^2^)+(0.0392P)^2^+0.1661P] where P=(Fo^2^+2Fc^2^)/3'
_refine_ls_weighting_scheme calc
_refine_ls_wR_factor_gt 0.0903
_refine_ls_wR_factor_ref 0.0953
_reflns_Friedel_coverage 0.000
_reflns_number_gt 2627
_reflns_number_total 3235
_reflns_threshold_expression 'I > 2\s(I)'
_cod_data_source_file ja5b00822_si_006.cif
_cod_data_source_block jb280714_0m
_cod_database_code 4129336
_shelxl_version_number 2014-3
_shelx_space_group_comment
;
The symmetry employed for this shelxl refinement is uniquely defined
by the following loop, which should always be used as a source of
symmetry information in preference to the above space-group names.
They are only intended as comments.
;
_shelx_estimated_absorpt_t_max 0.991
_shelx_estimated_absorpt_t_min 0.969
_olex2_refinement_description
;
1. Fixed Uiso
 At 1.2 times of:
  All C(H) groups
 At 1.5 times of:
  All C(H,H,H) groups
2.a Aromatic/amide H refined with riding coordinates:
 C1(H1), C3(H3), C7(H7), C8(H8), C11(H11), C12(H12), C14(H14), C15(H15)
2.b Idealised Me refined as rotating group:
 C10(H10A,H10B,H10C), C16(H16A,H16B,H16C)
;
_olex2_submission_original_sample_id jb280714
_olex2_submission_special_instructions 'No special instructions were received'

loop_
_space_group_symop_operation_xyz
'x, y, z'
'-x, -y, -z'

loop_
_atom_site_label
_atom_site_type_symbol
_atom_site_fract_x
_atom_site_fract_y
_atom_site_fract_z
_atom_site_U_iso_or_equiv
_atom_site_adp_type
_atom_site_occupancy
_atom_site_site_symmetry_order
_atom_site_calc_flag
_atom_site_refinement_flags_posn
F1 F 0.61408(12) 0.79387(12) 0.00532(10) 0.0243(2) Uani 1 1 d .
O1 O 0.15119(16) 0.45127(14) 0.18743(12) 0.0241(3) Uani 1 1 d .
O2 O 0.55221(14) 0.56550(13) 0.11395(12) 0.0198(3) Uani 1 1 d .
O3 O 0.32007(15) 0.86694(14) 0.25547(12) 0.0233(3) Uani 1 1 d .
N1 N 0.30780(16) 0.77496(15) 0.01567(13) 0.0153(3) Uani 1 1 d .
N2 N 0.42622(18) 0.49433(16) 0.18731(14) 0.0197(3) Uani 1 1 d .
C1 C -0.0097(2) 0.84447(19) -0.11590(16) 0.0194(4) Uani 1 1 d .
H1 H -0.1187 0.8680 -0.1626 0.023 Uiso 1 1 calc R
C3 C 0.0427(2) 0.70734(19) -0.02478(17) 0.0182(4) Uani 1 1 d .
H3 H -0.0309 0.6363 -0.0067 0.022 Uiso 1 1 calc R
C4 C 0.2035(2) 0.67428(18) 0.04000(16) 0.0154(3) Uani 1 1 d .
C5 C 0.4669(2) 0.79897(18) 0.22435(16) 0.0169(3) Uani 1 1 d .
C6 C 0.6251(2) 0.78466(19) 0.30666(15) 0.0165(4) Uani 1 1 d .
C7 C 0.6167(2) 0.8804(2) 0.39257(17) 0.0221(4) Uani 1 1 d .
H7 H 0.5095 0.9537 0.3993 0.026 Uiso 1 1 calc R
C8 C 0.7625(2) 0.8705(2) 0.46871(17) 0.0243(4) Uani 1 1 d .
H8 H 0.7543 0.9378 0.5264 0.029 Uiso 1 1 calc R
C9 C 0.9196(2) 0.7641(2) 0.46187(17) 0.0200(4) Uani 1 1 d .
C10 C 1.0770(2) 0.7512(2) 0.54663(18) 0.0273(4) Uani 1 1 d .
H10A H 1.0687 0.8489 0.5707 0.041 Uiso 1 1 calc GR
H10B H 1.1867 0.7257 0.4970 0.041 Uiso 1 1 calc GR
H10C H 1.0778 0.6707 0.6273 0.041 Uiso 1 1 calc GR
C11 C 0.0970(2) 0.9468(2) -0.13864(16) 0.0199(4) Uani 1 1 d .
H11 H 0.0622 1.0422 -0.2006 0.024 Uiso 1 1 calc R
C12 C 0.2552(2) 0.9093(2) -0.07038(16) 0.0196(4) Uani 1 1 d .
H12 H 0.3284 0.9806 -0.0849 0.023 Uiso 1 1 calc R
C13 C 0.2593(2) 0.52788(19) 0.14244(16) 0.0175(3) Uani 1 1 d .
C14 C 0.7848(2) 0.68005(19) 0.29743(16) 0.0177(4) Uani 1 1 d .
H14 H 0.7950 0.6156 0.2371 0.021 Uiso 1 1 calc R
C15 C 0.9291(2) 0.6692(2) 0.37545(17) 0.0199(4) Uani 1 1 d .
H15 H 1.0362 0.5955 0.3695 0.024 Uiso 1 1 calc R
C16 C 0.5015(2) 0.3568(2) 0.28405(19) 0.0302(4) Uani 1 1 d .
H16A H 0.5851 0.2860 0.2404 0.045 Uiso 1 1 calc GR
H16B H 0.4064 0.3086 0.3255 0.045 Uiso 1 1 calc GR
H16C H 0.5644 0.3822 0.3521 0.045 Uiso 1 1 calc GR
B1 B 0.4950(2) 0.7310(2) 0.09132(18) 0.0175(4) Uani 1 1 d .

loop_
_atom_site_aniso_label
_atom_site_aniso_U_11
_atom_site_aniso_U_22
_atom_site_aniso_U_33
_atom_site_aniso_U_23
_atom_site_aniso_U_13
_atom_site_aniso_U_12
F1 0.0204(5) 0.0363(6) 0.0200(5) -0.0075(5) 0.0019(4) -0.0131(4)
O1 0.0253(6) 0.0207(6) 0.0277(7) -0.0009(5) -0.0048(5) -0.0114(5)
O2 0.0145(6) 0.0229(6) 0.0232(6) -0.0085(5) -0.0003(5) -0.0034(5)
O3 0.0165(6) 0.0296(7) 0.0232(7) -0.0091(6) -0.0003(5) -0.0011(5)
N1 0.0155(7) 0.0172(7) 0.0134(7) -0.0032(6) -0.0010(5) -0.0044(6)
N2 0.0188(7) 0.0189(8) 0.0201(7) -0.0007(6) -0.0052(6) -0.0045(6)
C1 0.0164(8) 0.0237(9) 0.0175(8) -0.0075(7) -0.0043(6) -0.0002(7)
C3 0.0167(8) 0.0192(9) 0.0207(9) -0.0082(7) -0.0015(7) -0.0041(7)
C4 0.0158(8) 0.0169(8) 0.0152(8) -0.0068(7) 0.0006(6) -0.0042(7)
C5 0.0173(8) 0.0151(8) 0.0177(8) -0.0003(7) -0.0021(6) -0.0055(7)
C6 0.0177(8) 0.0185(9) 0.0124(8) 0.0001(7) 0.0002(6) -0.0062(7)
C7 0.0185(8) 0.0267(10) 0.0226(9) -0.0102(8) 0.0014(7) -0.0039(7)
C8 0.0246(9) 0.0326(10) 0.0199(9) -0.0128(8) 0.0010(7) -0.0086(8)
C9 0.0211(9) 0.0242(9) 0.0148(8) -0.0001(7) -0.0014(7) -0.0094(7)
C10 0.0253(9) 0.0375(11) 0.0211(9) -0.0062(9) -0.0050(8) -0.0107(8)
C11 0.0242(9) 0.0191(9) 0.0134(8) -0.0011(7) -0.0017(6) -0.0018(7)
C12 0.0240(9) 0.0204(9) 0.0150(8) -0.0022(7) 0.0009(7) -0.0087(7)
C13 0.0198(8) 0.0170(8) 0.0169(8) -0.0065(7) -0.0029(6) -0.0036(7)
C14 0.0207(8) 0.0153(8) 0.0173(8) -0.0026(7) -0.0014(6) -0.0054(7)
C15 0.0188(8) 0.0180(9) 0.0207(9) -0.0012(7) -0.0030(7) -0.0023(7)
C16 0.0285(10) 0.0249(10) 0.0301(11) 0.0018(9) -0.0102(8) 0.0015(8)
B1 0.0134(8) 0.0229(10) 0.0173(9) -0.0044(8) -0.0021(7) -0.0059(7)

loop_
_atom_type_symbol
_atom_type_description
_atom_type_scat_dispersion_real
_atom_type_scat_dispersion_imag
_atom_type_scat_source
C C 0.0033 0.0016 'International Tables Vol C Tables 4.2.6.8 and 6.1.1.4'
H H 0.0000 0.0000 'International Tables Vol C Tables 4.2.6.8 and 6.1.1.4'
N N 0.0061 0.0033 'International Tables Vol C Tables 4.2.6.8 and 6.1.1.4'
O O 0.0106 0.0060 'International Tables Vol C Tables 4.2.6.8 and 6.1.1.4'
B B 0.0013 0.0007 'International Tables Vol C Tables 4.2.6.8 and 6.1.1.4'
F F 0.0171 0.0103 'International Tables Vol C Tables 4.2.6.8 and 6.1.1.4'

loop_
_geom_angle_atom_site_label_1
_geom_angle_atom_site_label_2
_geom_angle_atom_site_label_3
_geom_angle
N2 O2 B1 111.20(12)
C4 N1 B1 119.10(13)
C12 N1 C4 120.07(13)
C12 N1 B1 120.84(14)
O2 N2 C16 114.15(13)
C13 N2 O2 119.97(13)
C13 N2 C16 123.08(14)
C3 C1 H1 120.3
C11 C1 H1 120.3
C11 C1 C3 119.45(15)
C1 C3 H3 120.4
C1 C3 C4 119.27(15)
C4 C3 H3 120.4
N1 C4 C3 120.67(15)
N1 C4 C13 119.48(14)
C3 C4 C13 119.80(15)
O3 C5 C6 119.26(15)
O3 C5 B1 121.65(14)
C6 C5 B1 119.02(14)
C7 C6 C5 119.84(15)
C7 C6 C14 118.19(15)
C14 C6 C5 121.95(15)
C6 C7 H7 119.6
C8 C7 C6 120.87(16)
C8 C7 H7 119.6
C7 C8 H8 119.6
C9 C8 C7 120.89(16)
C9 C8 H8 119.6
C8 C9 C10 120.90(17)
C8 C9 C15 118.43(15)
C15 C9 C10 120.66(16)
C9 C10 H10A 109.5
C9 C10 H10B 109.5
C9 C10 H10C 109.5
H10A C10 H10B 109.5
H10A C10 H10C 109.5
H10B C10 H10C 109.5
C1 C11 H11 120.4
C1 C11 C12 119.12(16)
C12 C11 H11 120.4
N1 C12 C11 121.39(16)
N1 C12 H12 119.3
C11 C12 H12 119.3
O1 C13 N2 123.37(15)
O1 C13 C4 120.32(14)
N2 C13 C4 116.11(14)
C6 C14 H14 119.7
C15 C14 C6 120.57(16)
C15 C14 H14 119.7
C9 C15 C14 121.01(16)
C9 C15 H15 119.5
C14 C15 H15 119.5
N2 C16 H16A 109.5
N2 C16 H16B 109.5
N2 C16 H16C 109.5
H16A C16 H16B 109.5
H16A C16 H16C 109.5
H16B C16 H16C 109.5
F1 B1 O2 108.04(14)
F1 B1 N1 107.76(13)
F1 B1 C5 111.42(14)
O2 B1 N1 105.12(13)
O2 B1 C5 115.57(14)
N1 B1 C5 108.50(13)

loop_
_geom_bond_atom_site_label_1
_geom_bond_atom_site_label_2
_geom_bond_distance
F1 B1 1.383(2)
O1 C13 1.228(2)
O2 N2 1.3995(18)
O2 B1 1.454(2)
O3 C5 1.2287(19)
N1 C4 1.346(2)
N1 C12 1.335(2)
N1 B1 1.605(2)
N2 C13 1.338(2)
N2 C16 1.440(2)
C1 H1 0.9500
C1 C3 1.378(2)
C1 C11 1.372(2)
C3 H3 0.9500
C3 C4 1.381(2)
C4 C13 1.497(2)
C5 C6 1.494(2)
C5 B1 1.631(3)
C6 C7 1.386(2)
C6 C14 1.392(2)
C7 H7 0.9500
C7 C8 1.386(2)
C8 H8 0.9500
C8 C9 1.382(3)
C9 C10 1.507(2)
C9 C15 1.383(2)
C10 H10A 0.9800
C10 H10B 0.9800
C10 H10C 0.9800
C11 H11 0.9500
C11 C12 1.378(2)
C12 H12 0.9500
C14 H14 0.9500
C14 C15 1.385(2)
C15 H15 0.9500
C16 H16A 0.9800
C16 H16B 0.9800
C16 H16C 0.9800

loop_
_geom_torsion_atom_site_label_1
_geom_torsion_atom_site_label_2
_geom_torsion_atom_site_label_3
_geom_torsion_atom_site_label_4
_geom_torsion
O2 N2 C13 O1 166.15(15)
O2 N2 C13 C4 -19.0(2)
O3 C5 C6 C7 -17.7(2)
O3 C5 C6 C14 164.17(15)
O3 C5 B1 F1 120.57(17)
O3 C5 B1 O2 -115.63(17)
O3 C5 B1 N1 2.1(2)
N1 C4 C13 O1 163.62(15)
N1 C4 C13 N2 -11.4(2)
N2 O2 B1 F1 -172.78(12)
N2 O2 B1 N1 -57.93(15)
N2 O2 B1 C5 61.65(17)
C1 C3 C4 N1 0.6(2)
C1 C3 C4 C13 178.03(15)
C1 C11 C12 N1 1.0(3)
C3 C1 C11 C12 0.5(2)
C3 C4 C13 O1 -13.9(2)
C3 C4 C13 N2 171.09(15)
C4 N1 C12 C11 -1.8(2)
C4 N1 B1 F1 145.35(14)
C4 N1 B1 O2 30.30(19)
C4 N1 B1 C5 -93.88(17)
C5 C6 C7 C8 -179.21(16)
C5 C6 C14 C15 -179.79(16)
C6 C5 B1 F1 -56.4(2)
C6 C5 B1 O2 67.4(2)
C6 C5 B1 N1 -174.93(13)
C6 C7 C8 C9 -0.6(3)
C6 C14 C15 C9 -1.5(3)
C7 C6 C14 C15 2.0(2)
C7 C8 C9 C10 -178.78(18)
C7 C8 C9 C15 1.1(3)
C8 C9 C15 C14 0.0(3)
C10 C9 C15 C14 179.84(17)
C11 C1 C3 C4 -1.3(2)
C12 N1 C4 C3 1.0(2)
C12 N1 C4 C13 -176.51(15)
C12 N1 B1 F1 -34.7(2)
C12 N1 B1 O2 -149.70(14)
C12 N1 B1 C5 86.12(18)
C14 C6 C7 C8 -1.0(3)
C16 N2 C13 O1 6.3(3)
C16 N2 C13 C4 -178.88(16)
B1 O2 N2 C13 57.43(19)
B1 O2 N2 C16 -140.98(15)
B1 N1 C4 C3 -179.02(15)
B1 N1 C4 C13 3.5(2)
B1 N1 C12 C11 178.23(15)
B1 C5 C6 C7 159.40(15)
B1 C5 C6 C14 -18.7(2)
